data_4308455
loop_
_publ_author_name
'Jie Zhang'
'Xigeng Zhou'
'Ruifang Cai'
'Linhong Weng'

_publ_section_title
;
Reactivity of Organolanthanide and Organolithium Complexes Containing the
Guanidinate Ligands toward Isocyanate or Carbodiimide: Synthesis and
Crystal Structures
;
_journal_name_full 'Inorganic Chemistry'
_journal_page_first 716
_journal_page_last 722
_journal_paper_doi 10.1021/ic048683x
_journal_volume 44
_journal_year 2005
_chemical_formula_sum 'C22 H36 Dy N5'
_chemical_formula_weight 533.06
_chemical_name_systematic
;
  ?
;
_space_group_IT_number 2
_symmetry_cell_setting triclinic
_symmetry_space_group_name_Hall '-P 1'
_symmetry_space_group_name_H-M 'P -1'
_atom_sites_solution_hydrogens geom
_atom_sites_solution_primary direct
_atom_sites_solution_secondary difmap
_audit_creation_method SHELXL-97
_cell_angle_alpha 73.275(4)
_cell_angle_beta 70.142(4)
_cell_angle_gamma 84.204(4)
_cell_formula_units_Z 2
_cell_length_a 9.749(3)
_cell_length_b 10.425(3)
_cell_length_c 13.309(4)
_cell_measurement_reflns_used 847
_cell_measurement_temperature 298(2)
_cell_measurement_theta_max 26.997
_cell_measurement_theta_min 3.021
_cell_volume 1218.4(6)
_computing_cell_refinement 'Bruker SMART'
_computing_data_collection 'Bruker SMART'
_computing_data_reduction 'Bruker SHELXTL'
_computing_molecular_graphics 'Bruker SHELXTL'
_computing_publication_material 'Bruker SHELXTL'
_computing_structure_refinement 'SHELXL-97 (Sheldrick, 1997)'
_computing_structure_solution 'SHELXS-97 (Sheldrick, 1990)'
_diffrn_ambient_temperature 298(2)
_diffrn_measured_fraction_theta_full 0.975
_diffrn_measured_fraction_theta_max 0.975
_diffrn_measurement_device_type 'CCD area detector'
_diffrn_measurement_method 'phi and omega scans'
_diffrn_radiation_monochromator graphite
_diffrn_radiation_source 'fine-focus sealed tube'
_diffrn_radiation_type MoK\a
_diffrn_radiation_wavelength 0.71073
_diffrn_reflns_av_R_equivalents 0.0141
_diffrn_reflns_av_sigmaI/netI 0.0333
_diffrn_reflns_limit_h_max 12
_diffrn_reflns_limit_h_min -8
_diffrn_reflns_limit_k_max 12
_diffrn_reflns_limit_k_min -10
_diffrn_reflns_limit_l_max 16
_diffrn_reflns_limit_l_min -15
_diffrn_reflns_number 5600
_diffrn_reflns_theta_full 26.01
_diffrn_reflns_theta_max 26.01
_diffrn_reflns_theta_min 1.69
_diffrn_standards_decay_% 3.75
_exptl_absorpt_coefficient_mu 3.082
_exptl_absorpt_correction_T_max 0.7906
_exptl_absorpt_correction_T_min 0.5130
_exptl_absorpt_correction_type none
_exptl_crystal_density_diffrn 1.453
_exptl_crystal_density_method 'not measured'
_exptl_crystal_F_000 538
_exptl_crystal_size_max 0.25
_exptl_crystal_size_mid 0.20
_exptl_crystal_size_min 0.08
_refine_diff_density_max 0.738
_refine_diff_density_min -0.517
_refine_diff_density_rms 0.083
_refine_ls_extinction_method none
_refine_ls_goodness_of_fit_ref 1.037
_refine_ls_hydrogen_treatment mixed
_refine_ls_matrix_type full
_refine_ls_number_parameters 261
_refine_ls_number_reflns 4683
_refine_ls_number_restraints 0
_refine_ls_restrained_S_all 1.037
_refine_ls_R_factor_all 0.0307
_refine_ls_R_factor_gt 0.0266
_refine_ls_shift/su_max 0.002
_refine_ls_shift/su_mean 0.000
_refine_ls_structure_factor_coef Fsqd
_refine_ls_weighting_details 'calc w=1/[\s^2^(Fo^2^)+(0.0283P)^2^+0.0000P] where P=(Fo^2^+2Fc^2^)/3'
_refine_ls_weighting_scheme calc
_refine_ls_wR_factor_gt 0.0578
_refine_ls_wR_factor_ref 0.0595
_reflns_number_gt 4316
_reflns_number_total 4683
_reflns_threshold_expression >2sigma(I)
_cod_data_source_file ic048683xsi20041217_110723.cif
_cod_data_source_block f40108c
_cod_depositor_comments
;
The following automatic conversions were performed:
'_symmetry_cell_setting' value 'Triclinic' changed to 'triclinic'
according to '/home/saulius/struct/CIF-dictionaries/cif_core.dic'
dictionary named 'cif_core.dic' version 2.4.1 from 2010-06-29.

Automatic conversion script
Id: cif_fix_enum 1527 2010-12-29 10:47:43Z saulius 
;
_cod_database_code 4308455

loop_
_symmetry_equiv_pos_as_xyz
'x, y, z'
'-x, -y, -z'

loop_
_atom_site_label
_atom_site_type_symbol
_atom_site_fract_x
_atom_site_fract_y
_atom_site_fract_z
_atom_site_U_iso_or_equiv
_atom_site_adp_type
_atom_site_occupancy
_atom_site_symmetry_multiplicity
_atom_site_calc_flag
_atom_site_refinement_flags
_atom_site_disorder_assembly
_atom_site_disorder_group
Dy1 Dy 0.643448(17) 0.866553(15) 0.763072(13) 0.04103(7) Uani 1 1 d . . .
N1 N 0.8615(3) 0.8241(3) 0.7964(2) 0.0419(7) Uani 1 1 d . . .
N2 N 0.8083(3) 0.7088(3) 0.6955(2) 0.0446(7) Uani 1 1 d . . .
N3 N 1.0443(3) 0.6780(3) 0.7208(2) 0.0434(7) Uani 1 1 d . . .
N4 N 0.9883(4) 0.4545(3) 0.8321(3) 0.0569(8) Uani 1 1 d . . .
N5 N 1.2117(3) 0.5111(3) 0.6942(3) 0.0565(8) Uani 1 1 d . . .
C1 C 0.6437(7) 1.0246(5) 0.5676(4) 0.0847(15) Uani 1 1 d . . .
H1A H 0.6404 0.9942 0.5053 0.102 Uiso 1 1 calc R . .
C2 C 0.5242(6) 1.0659(5) 0.6441(5) 0.0863(16) Uani 1 1 d . . .
H2A H 0.4232 1.0690 0.6446 0.104 Uiso 1 1 calc R . .
C3 C 0.5752(7) 1.1257(4) 0.7044(4) 0.0852(16) Uani 1 1 d . . .
H3A H 0.5165 1.1776 0.7551 0.102 Uiso 1 1 calc R . .
C4 C 0.7258(7) 1.1203(4) 0.6657(5) 0.0852(16) Uani 1 1 d . . .
H4A H 0.7911 1.1681 0.6845 0.102 Uiso 1 1 calc R . .
C5 C 0.7680(6) 1.0576(5) 0.5809(5) 0.0847(16) Uani 1 1 d . . .
H5A H 0.8674 1.0548 0.5298 0.102 Uiso 1 1 calc R . .
C6 C 0.4547(5) 0.8281(5) 0.9695(3) 0.0707(12) Uani 1 1 d . . .
H6A H 0.4537 0.8771 1.0226 0.085 Uiso 1 1 calc R . .
C7 C 0.3689(5) 0.8566(5) 0.9018(4) 0.0703(12) Uani 1 1 d . . .
H7A H 0.2977 0.9297 0.8988 0.084 Uiso 1 1 calc R . .
C8 C 0.3824(5) 0.7527(5) 0.8535(4) 0.0715(13) Uani 1 1 d . . .
H8A H 0.3207 0.7391 0.8127 0.086 Uiso 1 1 calc R . .
C9 C 0.4762(5) 0.6569(4) 0.8941(4) 0.0706(13) Uani 1 1 d . . .
H9A H 0.4912 0.5656 0.8858 0.085 Uiso 1 1 calc R . .
C10 C 0.5204(5) 0.7038(5) 0.9647(4) 0.0704(12) Uani 1 1 d . . .
H10A H 0.5731 0.6514 1.0141 0.084 Uiso 1 1 calc R . .
C11 C 0.9056(4) 0.7317(3) 0.7389(3) 0.0397(7) Uani 1 1 d . . .
C12 C 0.9583(4) 0.8654(4) 0.8437(3) 0.0491(9) Uani 1 1 d . . .
H12 H 1.0109 0.7866 0.8735 0.059 Uiso 1 1 calc R . .
C13 C 0.8638(5) 0.9216(5) 0.9388(4) 0.0807(14) Uani 1 1 d . . .
H13A H 0.8118 0.9990 0.9105 0.121 Uiso 1 1 calc R . .
H13B H 0.9245 0.9464 0.9738 0.121 Uiso 1 1 calc R . .
H13C H 0.7953 0.8548 0.9921 0.121 Uiso 1 1 calc R . .
C14 C 1.0680(5) 0.9681(4) 0.7581(4) 0.0719(12) Uani 1 1 d . . .
H14A H 1.1264 0.9306 0.6991 0.108 Uiso 1 1 calc R . .
H14B H 1.1298 0.9930 0.7922 0.108 Uiso 1 1 calc R . .
H14C H 1.0175 1.0459 0.7286 0.108 Uiso 1 1 calc R . .
C15 C 0.8405(4) 0.6198(4) 0.6234(3) 0.0559(10) Uani 1 1 d . . .
H15 H 0.9255 0.5652 0.6329 0.067 Uiso 1 1 calc R . .
C16 C 0.8772(9) 0.6947(6) 0.5060(4) 0.141(3) Uani 1 1 d . . .
H16A H 0.7928 0.7428 0.4932 0.212 Uiso 1 1 calc R . .
H16B H 0.9088 0.6334 0.4607 0.212 Uiso 1 1 calc R . .
H16C H 0.9541 0.7568 0.4873 0.212 Uiso 1 1 calc R . .
C17 C 0.7163(7) 0.5275(6) 0.6565(5) 0.118(2) Uani 1 1 d . . .
H17A H 0.6947 0.4789 0.7332 0.177 Uiso 1 1 calc R . .
H17B H 0.7419 0.4657 0.6117 0.177 Uiso 1 1 calc R . .
H17C H 0.6322 0.5785 0.6459 0.177 Uiso 1 1 calc R . .
C18 C 1.0757(4) 0.5525(3) 0.7495(3) 0.0440(8) Uani 1 1 d . . .
C19 C 0.8685(5) 0.4882(4) 0.9206(3) 0.0723(12) Uani 1 1 d . . .
H19A H 0.8900 0.5700 0.9315 0.108 Uiso 1 1 calc R . .
H19B H 0.8550 0.4174 0.9878 0.108 Uiso 1 1 calc R . .
H19C H 0.7810 0.4994 0.9010 0.108 Uiso 1 1 calc R . .
C20 C 0.9810(6) 0.3205(4) 0.8207(4) 0.0859(15) Uani 1 1 d . . .
H20A H 1.0535 0.3117 0.7529 0.129 Uiso 1 1 calc R . .
H20B H 0.8860 0.3067 0.8190 0.129 Uiso 1 1 calc R . .
H20C H 0.9986 0.2550 0.8825 0.129 Uiso 1 1 calc R . .
C21 C 1.2938(5) 0.4161(5) 0.7570(5) 0.0891(16) Uani 1 1 d . . .
H21A H 1.3703 0.4625 0.7622 0.134 Uiso 1 1 calc R . .
H21B H 1.3354 0.3479 0.7199 0.134 Uiso 1 1 calc R . .
H21C H 1.2296 0.3756 0.8302 0.134 Uiso 1 1 calc R . .
C22 C 1.3003(5) 0.6052(5) 0.5958(4) 0.0717(12) Uani 1 1 d . . .
H22A H 1.2392 0.6584 0.5560 0.107 Uiso 1 1 calc R . .
H22B H 1.3702 0.5572 0.5492 0.107 Uiso 1 1 calc R . .
H22C H 1.3506 0.6625 0.6167 0.107 Uiso 1 1 calc R . .

loop_
_atom_site_aniso_label
_atom_site_aniso_U_11
_atom_site_aniso_U_22
_atom_site_aniso_U_33
_atom_site_aniso_U_23
_atom_site_aniso_U_13
_atom_site_aniso_U_12
Dy1 0.03542(10) 0.03903(10) 0.04723(10) -0.01078(7) -0.01369(7) 0.00420(7)
N1 0.0428(17) 0.0406(15) 0.0516(16) -0.0208(13) -0.0224(14) 0.0084(13)
N2 0.0387(17) 0.0456(16) 0.0563(17) -0.0247(14) -0.0151(14) 0.0010(13)
N3 0.0350(16) 0.0382(15) 0.0553(17) -0.0151(13) -0.0120(14) 0.0044(12)
N4 0.052(2) 0.0377(16) 0.069(2) -0.0078(15) -0.0113(17) 0.0026(15)
N5 0.0439(19) 0.0497(18) 0.069(2) -0.0162(16) -0.0140(17) 0.0128(15)
C1 0.102(5) 0.091(4) 0.058(3) 0.001(3) -0.042(3) 0.004(3)
C2 0.061(3) 0.088(4) 0.094(4) 0.016(3) -0.042(3) 0.011(3)
C3 0.109(5) 0.046(3) 0.089(3) -0.007(2) -0.035(4) 0.029(3)
C4 0.098(4) 0.041(2) 0.122(5) 0.007(3) -0.065(4) -0.008(3)
C5 0.072(4) 0.064(3) 0.081(3) 0.020(3) -0.013(3) 0.002(3)
C6 0.068(3) 0.080(3) 0.052(2) -0.022(2) -0.003(2) 0.003(2)
C7 0.045(3) 0.078(3) 0.066(3) -0.016(2) 0.000(2) 0.018(2)
C8 0.037(2) 0.097(4) 0.070(3) -0.016(3) -0.006(2) -0.015(2)
C9 0.055(3) 0.052(2) 0.079(3) -0.011(2) 0.007(2) -0.011(2)
C10 0.054(3) 0.073(3) 0.056(2) 0.007(2) -0.003(2) -0.002(2)
C11 0.0358(19) 0.0354(17) 0.0450(18) -0.0089(14) -0.0116(16) 0.0007(14)
C12 0.051(2) 0.046(2) 0.063(2) -0.0199(18) -0.033(2) 0.0096(17)
C13 0.089(4) 0.100(4) 0.080(3) -0.054(3) -0.039(3) 0.010(3)
C14 0.062(3) 0.065(3) 0.097(3) -0.021(2) -0.035(3) -0.008(2)
C15 0.048(2) 0.062(2) 0.067(2) -0.035(2) -0.017(2) 0.0040(19)
C16 0.238(9) 0.111(5) 0.062(3) -0.045(3) -0.003(4) -0.040(5)
C17 0.123(5) 0.124(5) 0.125(5) -0.083(4) -0.009(4) -0.045(4)
C18 0.039(2) 0.0430(19) 0.052(2) -0.0167(16) -0.0151(17) 0.0035(16)
C19 0.060(3) 0.066(3) 0.066(3) 0.004(2) -0.006(2) 0.000(2)
C20 0.101(4) 0.042(2) 0.110(4) -0.007(2) -0.038(3) -0.010(2)
C21 0.062(3) 0.081(3) 0.117(4) -0.016(3) -0.036(3) 0.027(3)
C22 0.052(3) 0.077(3) 0.073(3) -0.023(2) -0.005(2) 0.012(2)

loop_
_atom_type_symbol
_atom_type_description
_atom_type_scat_dispersion_real
_atom_type_scat_dispersion_imag
_atom_type_scat_source
C C 0.0033 0.0016 'International Tables Vol C Tables 4.2.6.8 and 6.1.1.4'
H H 0.0000 0.0000 'International Tables Vol C Tables 4.2.6.8 and 6.1.1.4'
N N 0.0061 0.0033 'International Tables Vol C Tables 4.2.6.8 and 6.1.1.4'
Dy Dy -0.1892 4.4098 'International Tables Vol C Tables 4.2.6.8 and 6.1.1.4'

loop_
_geom_angle_atom_site_label_1
_geom_angle_atom_site_label_2
_geom_angle_atom_site_label_3
_geom_angle
_geom_angle_site_symmetry_1
_geom_angle_site_symmetry_3
_geom_angle_publ_flag
N1 Dy1 N2 58.16(9) . . ?
N1 Dy1 C1 118.13(15) . . ?
N2 Dy1 C1 96.66(15) . . ?
N1 Dy1 C5 90.06(14) . . ?
N2 Dy1 C5 90.79(15) . . ?
C1 Dy1 C5 30.01(16) . . ?
N1 Dy1 C8 135.17(13) . . ?
N2 Dy1 C8 107.09(13) . . ?
C1 Dy1 C8 104.91(17) . . ?
C5 Dy1 C8 134.37(16) . . ?
N1 Dy1 C2 136.98(14) . . ?
N2 Dy1 C2 125.93(16) . . ?
C1 Dy1 C2 30.34(15) . . ?
C5 Dy1 C2 49.89(16) . . ?
C8 Dy1 C2 87.19(16) . . ?
N1 Dy1 C9 105.33(13) . . ?
N2 Dy1 C9 85.25(12) . . ?
C1 Dy1 C9 129.80(18) . . ?
C5 Dy1 C9 158.74(18) . . ?
C8 Dy1 C9 30.60(14) . . ?
C2 Dy1 C9 117.56(16) . . ?
N1 Dy1 C4 88.29(13) . . ?
N2 Dy1 C4 115.04(16) . . ?
C1 Dy1 C4 49.62(17) . . ?
C5 Dy1 C4 30.28(16) . . ?
C8 Dy1 C4 131.90(17) . . ?
C2 Dy1 C4 49.60(16) . . ?
C9 Dy1 C4 159.61(17) . . ?
N1 Dy1 C10 87.37(13) . . ?
N2 Dy1 C10 95.78(13) . . ?
C1 Dy1 C10 154.44(18) . . ?
C5 Dy1 C10 170.31(18) . . ?
C8 Dy1 C10 49.91(15) . . ?
C2 Dy1 C10 129.12(16) . . ?
C9 Dy1 C10 29.93(14) . . ?
C4 Dy1 C10 140.19(19) . . ?
N1 Dy1 C3 114.80(16) . . ?
N2 Dy1 C3 140.69(15) . . ?
C1 Dy1 C3 49.77(16) . . ?
C5 Dy1 C3 49.92(17) . . ?
C8 Dy1 C3 101.92(18) . . ?
C2 Dy1 C3 30.01(15) . . ?
C9 Dy1 C3 130.32(17) . . ?
C4 Dy1 C3 30.07(15) . . ?
C10 Dy1 C3 123.33(16) . . ?
N1 Dy1 C7 131.25(13) . . ?
N2 Dy1 C7 134.62(13) . . ?
C1 Dy1 C7 107.29(17) . . ?
C5 Dy1 C7 128.17(15) . . ?
C8 Dy1 C7 30.12(13) . . ?
C2 Dy1 C7 79.59(16) . . ?
C9 Dy1 C7 49.79(14) . . ?
C4 Dy1 C7 109.82(17) . . ?
C10 Dy1 C7 49.53(14) . . ?
C3 Dy1 C7 81.26(16) . . ?
N1 Dy1 C6 101.40(13) . . ?
N2 Dy1 C6 125.92(12) . . ?
C1 Dy1 C6 133.57(17) . . ?
C5 Dy1 C6 142.18(17) . . ?
C8 Dy1 C6 49.86(15) . . ?
C2 Dy1 C6 103.44(17) . . ?
C9 Dy1 C6 49.80(15) . . ?
C4 Dy1 C6 113.35(18) . . ?
C10 Dy1 C6 30.24(13) . . ?
C3 Dy1 C6 93.09(16) . . ?
C7 Dy1 C6 29.89(13) . . ?
C11 N1 C12 120.3(3) . . ?
C11 N1 Dy1 94.8(2) . . ?
C12 N1 Dy1 144.6(2) . . ?
C11 N2 C15 121.8(3) . . ?
C11 N2 Dy1 93.36(19) . . ?
C15 N2 Dy1 144.4(2) . . ?
C18 N3 C11 125.8(3) . . ?
C18 N4 C19 120.6(3) . . ?
C18 N4 C20 122.4(4) . . ?
C19 N4 C20 114.7(4) . . ?
C18 N5 C22 117.9(3) . . ?
C18 N5 C21 119.5(4) . . ?
C22 N5 C21 114.7(4) . . ?
C5 C1 C2 108.3(5) . . ?
C5 C1 Dy1 75.1(3) . . ?
C2 C1 Dy1 75.1(3) . . ?
C3 C2 C1 108.0(5) . . ?
C3 C2 Dy1 75.6(2) . . ?
C1 C2 Dy1 74.6(2) . . ?
C2 C3 C4 107.7(5) . . ?
C2 C3 Dy1 74.4(3) . . ?
C4 C3 Dy1 74.6(2) . . ?
C3 C4 C5 108.3(5) . . ?
C3 C4 Dy1 75.4(3) . . ?
C5 C4 Dy1 74.5(3) . . ?
C1 C5 C4 107.7(5) . . ?
C1 C5 Dy1 74.9(3) . . ?
C4 C5 Dy1 75.2(3) . . ?
C7 C6 C10 107.6(4) . . ?
C7 C6 Dy1 75.0(2) . . ?
C10 C6 Dy1 74.5(2) . . ?
C6 C7 C8 108.7(4) . . ?
C6 C7 Dy1 75.1(3) . . ?
C8 C7 Dy1 74.0(2) . . ?
C7 C8 C9 107.4(4) . . ?
C7 C8 Dy1 75.9(3) . . ?
C9 C8 Dy1 74.9(2) . . ?
C10 C9 C8 107.9(4) . . ?
C10 C9 Dy1 75.4(2) . . ?
C8 C9 Dy1 74.5(2) . . ?
C9 C10 C6 108.4(4) . . ?
C9 C10 Dy1 74.6(3) . . ?
C6 C10 Dy1 75.3(2) . . ?
N2 C11 N1 113.6(3) . . ?
N2 C11 N3 125.3(3) . . ?
N1 C11 N3 120.8(3) . . ?
N2 C11 Dy1 57.66(17) . . ?
N1 C11 Dy1 55.99(17) . . ?
N3 C11 Dy1 173.6(2) . . ?
N1 C12 C14 111.8(3) . . ?
N1 C12 C13 107.5(3) . . ?
C14 C12 C13 110.9(3) . . ?
N2 C15 C16 111.8(4) . . ?
N2 C15 C17 110.5(4) . . ?
C16 C15 C17 110.8(5) . . ?
N3 C18 N4 126.7(3) . . ?
N3 C18 N5 117.8(3) . . ?
N4 C18 N5 115.5(3) . . ?

loop_
_geom_bond_atom_site_label_1
_geom_bond_atom_site_label_2
_geom_bond_distance
_geom_bond_site_symmetry_2
_geom_bond_publ_flag
Dy1 N1 2.291(3) . ?
Dy1 N2 2.331(3) . ?
Dy1 C1 2.648(4) . ?
Dy1 C5 2.651(5) . ?
Dy1 C8 2.654(4) . ?
Dy1 C2 2.654(4) . ?
Dy1 C9 2.659(4) . ?
Dy1 C4 2.659(4) . ?
Dy1 C10 2.669(4) . ?
Dy1 C3 2.670(4) . ?
Dy1 C7 2.678(4) . ?
Dy1 C6 2.679(4) . ?
N1 C11 1.348(4) . ?
N1 C12 1.454(4) . ?
N2 C11 1.337(4) . ?
N2 C15 1.459(4) . ?
N3 C18 1.289(4) . ?
N3 C11 1.380(4) . ?
N4 C18 1.369(5) . ?
N4 C19 1.447(5) . ?
N4 C20 1.459(5) . ?
N5 C18 1.374(4) . ?
N5 C22 1.445(5) . ?
N5 C21 1.463(5) . ?
C1 C5 1.372(7) . ?
C1 C2 1.388(7) . ?
C2 C3 1.379(7) . ?
C3 C4 1.382(7) . ?
C4 C5 1.387(7) . ?
C6 C7 1.381(6) . ?
C6 C10 1.395(6) . ?
C7 C8 1.385(6) . ?
C8 C9 1.402(6) . ?
C9 C10 1.376(6) . ?
C12 C14 1.513(6) . ?
C12 C13 1.523(5) . ?
C15 C16 1.468(7) . ?
C15 C17 1.488(6) . ?
